data_7219280
loop_
_publ_author_name
'Asatkar, Ashish K.'
'Panda, Snigdha'
'Zade, Sanjio S.'

_publ_section_title
;
 Bis(methyl)(thia/selena)salen Ag(i) complexes: counter-ion induced
 structural diversity
;
_journal_issue 8
_journal_name_full CrystEngComm
_journal_page_first 1856
_journal_paper_doi 10.1039/C4CE02377C
_journal_volume 17
_journal_year 2015
_chemical_formula_moiety 'C36 H40 Ag2 N6 O6 S4'
_chemical_formula_sum 'C36 H40 Ag2 N6 O6 S4'
_chemical_formula_weight 996.76
_chemical_name_systematic
;
 ? 
;
_space_group_crystal_system triclinic
_space_group_IT_number 2
_space_group_name_Hall '-P 1'
_space_group_name_H-M_alt 'P -1'
_symmetry_space_group_name_Hall '-P 1'
_symmetry_space_group_name_H-M 'P -1'
_atom_sites_solution_hydrogens geom
_atom_sites_solution_primary iterative
_atom_sites_solution_secondary difmap
_audit_creation_date 2014-05-08
_audit_creation_method
;
  Olex2 1.2-ac2
  (compiled 2012.03.27 svn.r2268, GUI svn.r4156)
;
_audit_update_record
;
2014-08-24 deposited with the CCDC.
2015-01-09 downloaded from the CCDC.
;
_cell_angle_alpha 102.835(5)
_cell_angle_beta 102.369(6)
_cell_angle_gamma 95.408(6)
_cell_formula_units_Z 1
_cell_length_a 7.7301(6)
_cell_length_b 9.3388(5)
_cell_length_c 14.2614(8)
_cell_measurement_reflns_used 4175
_cell_measurement_temperature 99.99(10)
_cell_measurement_theta_max 28.0340
_cell_measurement_theta_min 2.2410
_cell_volume 969.57(11)
_computing_cell_refinement
;
CrysAlisPro, Agilent Technologies,
Version 1.171.37.33c (release 11-04-2014 CrysAlis171 .NET)
(compiled Apr 11 2014,15:12:41)
;
_computing_data_collection
;
CrysAlisPro, Agilent Technologies,
Version 1.171.37.33c (release 11-04-2014 CrysAlis171 .NET)
(compiled Apr 11 2014,15:12:41)
;
_computing_data_reduction
;
CrysAlisPro, Agilent Technologies,
Version 1.171.37.33c (release 11-04-2014 CrysAlis171 .NET)
(compiled Apr 11 2014,15:12:41)
;
_computing_molecular_graphics
;
O. V. Dolomanov, L. J. Bourhis, R. J. Gildea, J. A. K. Howard and H. Puschmann,
OLEX2: a complete structure solution, refinement and analysis program.
J. Appl. Cryst. (2009). 42, 339-341.
;
_computing_publication_material
;
O. V. Dolomanov, L. J. Bourhis, R. J. Gildea, J. A. K. Howard and H. Puschmann,
OLEX2: a complete structure solution, refinement and analysis program.
J. Appl. Cryst. (2009). 42, 339-341.
;
_computing_structure_refinement
;
SHELXL, G.M. Sheldrick, Acta Cryst.
(2008). A64, 112-122
;
_computing_structure_solution 'J. Appl. Cryst. (2007) 40, 786-790'
_diffrn_ambient_environment N~2~
_diffrn_ambient_temperature 99.99(10)
_diffrn_detector 'CCD plate'
_diffrn_detector_area_resol_mean 7.9580
_diffrn_detector_type Eos
_diffrn_measured_fraction_theta_full 0.9990
_diffrn_measured_fraction_theta_max 0.9990
_diffrn_measurement_details
;
  1 omega    5.00  109.00   1.0000    4.0000
omega____ theta____ kappa____ phi______ frames
    -       27.5074   38.0000  -30.0000 104

  2 omega   36.00  119.00   1.0000    4.0000
omega____ theta____ kappa____ phi______ frames
    -       27.5074  178.0000 -150.0000 83

  3 omega  -11.00   16.00   1.0000    4.0000
omega____ theta____ kappa____ phi______ frames
    -       27.5074   57.0000 -120.0000 27

  4 omega    8.00   58.00   1.0000    4.0000
omega____ theta____ kappa____ phi______ frames
    -       27.5074  -77.0000  -30.0000 50

  5 omega  -48.00    1.00   1.0000    4.0000
omega____ theta____ kappa____ phi______ frames
    -       27.5074  -57.0000   60.0000 49

  6 omega  -55.00   67.00   1.0000    4.0000
omega____ theta____ kappa____ phi______ frames
    -       27.5074  -77.0000 -150.0000 122
;
_diffrn_measurement_device 'four-circle diffractometer'
_diffrn_measurement_device_type 'SuperNova, Dual, Cu at zero, Eos'
_diffrn_measurement_method '\w scans'
_diffrn_orient_matrix_UB_11 -0.0596164000
_diffrn_orient_matrix_UB_12 -0.0346574000
_diffrn_orient_matrix_UB_13 0.0226163000
_diffrn_orient_matrix_UB_21 0.0679973000
_diffrn_orient_matrix_UB_22 0.0155394000
_diffrn_orient_matrix_UB_23 0.0445862000
_diffrn_orient_matrix_UB_31 -0.0290992000
_diffrn_orient_matrix_UB_32 0.0690163000
_diffrn_orient_matrix_UB_33 0.0162736000
_diffrn_radiation_monochromator mirror
_diffrn_radiation_probe x-ray
_diffrn_radiation_type 'Mo K\a'
_diffrn_radiation_wavelength 0.71073
_diffrn_reflns_av_R_equivalents 0.0268
_diffrn_reflns_av_unetI/netI 0.0478
_diffrn_reflns_limit_h_max 10
_diffrn_reflns_limit_h_min -9
_diffrn_reflns_limit_k_max 12
_diffrn_reflns_limit_k_min -12
_diffrn_reflns_limit_l_max 19
_diffrn_reflns_limit_l_min -19
_diffrn_reflns_number 6586
_diffrn_reflns_theta_full 28.27
_diffrn_reflns_theta_max 28.27
_diffrn_reflns_theta_min 2.26
_diffrn_source 'SuperNova (Mo) X-ray Source'
_exptl_absorpt_coefficient_mu 1.279
_exptl_absorpt_correction_T_max 0.984
_exptl_absorpt_correction_T_min 0.920
_exptl_absorpt_correction_type gaussian
_exptl_absorpt_process_details
;
CrysAlisPro, Agilent Technologies,
Version 1.171.37.33c (release 11-04-2014 CrysAlis171 .NET)
(compiled Apr 11 2014,15:12:41)
Numerical absorption correction based on gaussian integration over
            a multifaceted crystal model
Empirical absorption correction using spherical harmonics,
 implemented in SCALE3 ABSPACK scaling algorithm.
;
_exptl_crystal_colour colourless
_exptl_crystal_density_diffrn 1.707
_exptl_crystal_density_method 'not measured'
_exptl_crystal_description block
_exptl_crystal_F_000 504
_exptl_crystal_size_max 0.163
_exptl_crystal_size_mid 0.1119
_exptl_crystal_size_min 0.0251
_refine_diff_density_max 0.632
_refine_diff_density_min -0.381
_refine_diff_density_rms 0.089
_refine_ls_extinction_method none
_refine_ls_goodness_of_fit_ref 1.042
_refine_ls_hydrogen_treatment mixed
_refine_ls_matrix_type full
_refine_ls_number_parameters 246
_refine_ls_number_reflns 4236
_refine_ls_number_restraints 0
_refine_ls_restrained_S_all 1.042
_refine_ls_R_factor_all 0.0350
_refine_ls_R_factor_gt 0.0301
_refine_ls_shift/su_max 0.002
_refine_ls_shift/su_mean 0.000
_refine_ls_structure_factor_coef Fsqd
_refine_ls_weighting_details 'calc w=1/[\s^2^(Fo^2^)+(0.0213P)^2^+0.3132P] where P=(Fo^2^+2Fc^2^)/3'
_refine_ls_weighting_scheme calc
_refine_ls_wR_factor_gt 0.0638
_refine_ls_wR_factor_ref 0.0670
_reflns_number_gt 3818
_reflns_number_total 4236
_reflns_threshold_expression >2sigma(I)
_cod_data_source_file c4ce02377c2.cif
_cod_data_source_block added_by_encifer
_cod_depositor_comments 'Adding full bibliography for 7219279--7219283.cif.'
_cod_database_code 7219280
_chemical_oxdiff_formula C36H40Ag2N6O6S4
_reflns_odcompleteness_completeness 99.90
_reflns_odcompleteness_iscentric 1
_reflns_odcompleteness_theta 26.32

loop_
_space_group_symop_id
_space_group_symop_operation_xyz
1 'x, y, z'
2 '-x, -y, -z'

loop_
_atom_site_label
_atom_site_type_symbol
_atom_site_fract_x
_atom_site_fract_y
_atom_site_fract_z
_atom_site_U_iso_or_equiv
_atom_site_adp_type
_atom_site_occupancy
_atom_site_symmetry_multiplicity
_atom_site_calc_flag
_atom_site_refinement_flags
Ag1 Ag 1.12457(3) 0.84613(2) 1.180436(14) 0.01731(7) Uani 1 1 d .
S2 S 1.26280(9) 0.61315(7) 1.14709(5) 0.01586(14) Uani 1 1 d .
S1 S 1.23987(10) 0.31615(8) 0.51593(6) 0.02686(17) Uani 1 1 d .
O1 O 1.2887(3) 1.0835(2) 1.25831(15) 0.0299(5) Uani 1 1 d .
O2 O 1.3480(3) 1.0352(2) 1.11358(14) 0.0271(5) Uani 1 1 d .
O3 O 1.4401(3) 1.25317(19) 1.21372(14) 0.0215(4) Uani 1 1 d .
N2 N 1.1613(3) 0.1985(2) 0.93259(15) 0.0169(5) Uani 1 1 d .
N1 N 1.0958(3) 0.1114(2) 0.72304(15) 0.0162(5) Uani 1 1 d .
N3 N 1.3598(3) 1.1248(2) 1.19457(16) 0.0168(5) Uani 1 1 d .
C17 C 1.0823(3) 0.4718(3) 1.13683(18) 0.0145(5) Uani 1 1 d .
C16 C 0.9522(4) 0.5040(3) 1.1888(2) 0.0195(6) Uani 1 1 d .
H16 H 0.9651 0.5965 1.2327 0.023 Uiso 1 1 calc R
C15 C 0.8031(4) 0.4000(3) 1.1761(2) 0.0205(6) Uani 1 1 d .
H15 H 0.7165 0.4230 1.2110 0.025 Uiso 1 1 calc R
C14 C 0.7838(4) 0.2617(3) 1.11133(19) 0.0180(5) Uani 1 1 d .
H14 H 0.6832 0.1922 1.1016 0.022 Uiso 1 1 calc R
C13 C 0.9153(4) 0.2274(3) 1.06094(18) 0.0170(5) Uani 1 1 d .
H13 H 0.9032 0.1335 1.0188 0.020 Uiso 1 1 calc R
C12 C 1.0655(3) 0.3310(3) 1.07219(17) 0.0146(5) Uani 1 1 d .
C11 C 1.2017(4) 0.2921(3) 1.01634(18) 0.0153(5) Uani 1 1 d .
H11 H 1.3199 0.3372 1.0431 0.018 Uiso 1 1 calc R
C10 C 1.3093(4) 0.1669(3) 0.88504(19) 0.0213(6) Uani 1 1 d .
H10A H 1.3964 0.1251 0.9268 0.026 Uiso 1 1 calc R
H10B H 1.3686 0.2588 0.8779 0.026 Uiso 1 1 calc R
C9 C 1.2416(4) 0.0590(3) 0.78386(18) 0.0185(6) Uani 1 1 d .
H9A H 1.3390 0.0487 0.7509 0.022 Uiso 1 1 calc R
H9B H 1.1996 -0.0378 0.7917 0.022 Uiso 1 1 calc R
C8 C 1.1112(4) 0.1254(3) 0.63845(18) 0.0161(5) Uani 1 1 d .
H8 H 1.2171 0.1075 0.6201 0.019 Uiso 1 1 calc R
C7 C 0.9683(4) 0.1688(3) 0.56789(18) 0.0173(5) Uani 1 1 d .
C6 C 0.7883(4) 0.1235(3) 0.56329(19) 0.0198(6) Uani 1 1 d .
H6 H 0.7588 0.0706 0.6072 0.024 Uiso 1 1 calc R
C5 C 0.6535(4) 0.1570(3) 0.4936(2) 0.0235(6) Uani 1 1 d .
H5 H 0.5340 0.1270 0.4911 0.028 Uiso 1 1 calc R
C4 C 0.6972(4) 0.2354(3) 0.4280(2) 0.0251(6) Uani 1 1 d .
H4 H 0.6068 0.2563 0.3807 0.030 Uiso 1 1 calc R
C3 C 0.8734(4) 0.2823(3) 0.4322(2) 0.0232(6) Uani 1 1 d .
H3 H 0.9008 0.3354 0.3880 0.028 Uiso 1 1 calc R
C2 C 1.0118(4) 0.2514(3) 0.50203(19) 0.0188(6) Uani 1 1 d .
C18 C 1.4073(4) 0.6114(3) 1.2651(2) 0.0214(6) Uani 1 1 d .
H18A H 1.5123 0.6838 1.2797 0.032 Uiso 1 1 calc R
H18B H 1.4418 0.5146 1.2617 0.032 Uiso 1 1 calc R
H18C H 1.3442 0.6348 1.3164 0.032 Uiso 1 1 calc R
C1 C 1.2401(5) 0.3905(3) 0.4101(2) 0.0318(7) Uani 1 1 d .
H1A H 1.1880 0.3142 0.3506 0.048 Uiso 1 1 calc R
H1B H 1.3610 0.4260 0.4105 0.048 Uiso 1 1 calc R
H1C H 1.1714 0.4711 0.4127 0.048 Uiso 1 1 calc R

loop_
_atom_site_aniso_label
_atom_site_aniso_U_11
_atom_site_aniso_U_22
_atom_site_aniso_U_33
_atom_site_aniso_U_23
_atom_site_aniso_U_13
_atom_site_aniso_U_12
Ag1 0.01671(12) 0.01473(11) 0.01945(11) 0.00469(8) 0.00309(8) -0.00098(7)
S2 0.0163(3) 0.0138(3) 0.0172(3) 0.0028(3) 0.0058(3) -0.0015(2)
S1 0.0238(4) 0.0322(4) 0.0317(4) 0.0176(3) 0.0109(3) 0.0065(3)
O1 0.0414(14) 0.0223(10) 0.0266(11) 0.0048(9) 0.0167(10) -0.0090(9)
O2 0.0342(13) 0.0230(10) 0.0198(10) -0.0005(9) 0.0044(9) 0.0022(9)
O3 0.0231(11) 0.0161(9) 0.0232(10) 0.0049(8) 0.0048(8) -0.0057(8)
N2 0.0192(12) 0.0184(11) 0.0127(10) 0.0037(9) 0.0030(9) 0.0039(9)
N1 0.0197(12) 0.0134(10) 0.0154(11) 0.0033(9) 0.0043(9) 0.0026(9)
N3 0.0148(12) 0.0153(10) 0.0197(11) 0.0051(9) 0.0028(9) 0.0009(8)
C17 0.0146(13) 0.0129(11) 0.0153(12) 0.0053(10) 0.0016(10) -0.0006(9)
C16 0.0215(15) 0.0148(12) 0.0229(14) 0.0030(11) 0.0094(11) 0.0008(10)
C15 0.0204(15) 0.0207(13) 0.0238(14) 0.0074(12) 0.0102(12) 0.0042(11)
C14 0.0165(14) 0.0178(13) 0.0198(13) 0.0103(11) 0.0006(11) -0.0017(10)
C13 0.0220(15) 0.0143(12) 0.0135(12) 0.0046(10) 0.0020(10) -0.0013(10)
C12 0.0176(14) 0.0164(12) 0.0094(11) 0.0041(10) 0.0009(10) 0.0039(10)
C11 0.0156(13) 0.0154(12) 0.0160(13) 0.0073(10) 0.0031(10) 0.0011(10)
C10 0.0167(14) 0.0271(14) 0.0159(13) -0.0002(12) 0.0002(11) 0.0054(11)
C9 0.0257(15) 0.0182(13) 0.0145(13) 0.0069(11) 0.0057(11) 0.0092(11)
C8 0.0174(14) 0.0136(12) 0.0163(13) 0.0020(10) 0.0038(10) 0.0024(10)
C7 0.0207(15) 0.0150(12) 0.0147(12) -0.0005(10) 0.0042(11) 0.0050(10)
C6 0.0212(15) 0.0209(13) 0.0170(13) 0.0016(11) 0.0067(11) 0.0045(11)
C5 0.0181(15) 0.0234(14) 0.0245(15) -0.0013(12) 0.0018(11) 0.0060(11)
C4 0.0266(16) 0.0249(14) 0.0183(14) 0.0000(12) -0.0040(12) 0.0114(12)
C3 0.0317(17) 0.0203(14) 0.0175(13) 0.0052(12) 0.0033(12) 0.0087(12)
C2 0.0228(15) 0.0199(13) 0.0151(13) 0.0042(11) 0.0055(11) 0.0083(11)
C18 0.0168(14) 0.0202(13) 0.0240(14) 0.0056(12) -0.0008(11) -0.0008(11)
C1 0.046(2) 0.0294(16) 0.0315(17) 0.0157(14) 0.0227(15) 0.0116(14)

loop_
_atom_type_symbol
_atom_type_description
_atom_type_scat_dispersion_real
_atom_type_scat_dispersion_imag
_atom_type_scat_source
C C 0.0033 0.0016 'International Tables Vol C Tables 4.2.6.8 and 6.1.1.4'
H H 0.0000 0.0000 'International Tables Vol C Tables 4.2.6.8 and 6.1.1.4'
Ag Ag -0.8971 1.1015 'International Tables Vol C Tables 4.2.6.8 and 6.1.1.4'
N N 0.0061 0.0033 'International Tables Vol C Tables 4.2.6.8 and 6.1.1.4'
O O 0.0106 0.0060 'International Tables Vol C Tables 4.2.6.8 and 6.1.1.4'
S S 0.1246 0.1234 'International Tables Vol C Tables 4.2.6.8 and 6.1.1.4'

loop_
_exptl_crystal_face_index_h
_exptl_crystal_face_index_k
_exptl_crystal_face_index_l
_exptl_crystal_face_perp_dist
_exptl_oxdiff_crystal_face_indexfrac_h
_exptl_oxdiff_crystal_face_indexfrac_k
_exptl_oxdiff_crystal_face_indexfrac_l
_exptl_oxdiff_crystal_face_x
_exptl_oxdiff_crystal_face_y
_exptl_oxdiff_crystal_face_z
-1 -13 1 0.0468 -0.9596 -13.0213 0.9740 0.5305 -0.2242 -0.8549
1 13 -1 0.0568 0.9596 13.0213 -0.9740 -0.5305 0.2242 0.8549
11 -2 -8 0.0797 11.0120 -1.9958 -7.9802 -0.7678 0.3620 -0.5880
0 0 -19 0.0095 0.0258 0.0046 -18.9780 -0.4309 -0.8443 -0.3093
0 0 19 0.0155 -0.0258 -0.0046 18.9780 0.4309 0.8443 0.3093
-10 2 -4 0.0633 -9.9962 1.9992 -4.0046 0.4361 -0.8272 0.3637

loop_
_geom_angle_atom_site_label_1
_geom_angle_atom_site_label_2
_geom_angle_atom_site_label_3
_geom_angle
_geom_angle_site_symmetry_1
_geom_angle_site_symmetry_3
O1 Ag1 S2 124.15(6) . .
O1 Ag1 N2 124.22(8) . 2_767
O1 Ag1 N1 91.91(7) . 2_767
N2 Ag1 S2 107.34(5) 2_767 .
N2 Ag1 N1 72.50(7) 2_767 2_767
N1 Ag1 S2 125.34(5) 2_767 .
C17 S2 Ag1 102.60(8) . .
C17 S2 C18 100.94(12) . .
C18 S2 Ag1 105.28(9) . .
C2 S1 C1 103.71(15) . .
N3 O1 Ag1 106.56(14) . .
C11 N2 Ag1 123.97(17) . 2_767
C11 N2 C10 116.5(2) . .
C10 N2 Ag1 114.01(15) . 2_767
C9 N1 Ag1 106.17(15) . 2_767
C8 N1 Ag1 135.83(18) . 2_767
C8 N1 C9 118.0(2) . .
O2 N3 O1 119.3(2) . .
O3 N3 O1 119.6(2) . .
O3 N3 O2 121.1(2) . .
C16 C17 S2 119.72(19) . .
C16 C17 C12 119.8(2) . .
C12 C17 S2 120.38(19) . .
C15 C16 C17 120.9(2) . .
C14 C15 C16 119.7(2) . .
C15 C14 C13 119.7(2) . .
C14 C13 C12 121.3(2) . .
C17 C12 C11 121.4(2) . .
C13 C12 C17 118.5(2) . .
C13 C12 C11 120.1(2) . .
N2 C11 C12 121.6(2) . .
N2 C10 C9 111.1(2) . .
N1 C9 C10 110.6(2) . .
N1 C8 C7 123.0(2) . .
C6 C7 C8 120.1(2) . .
C6 C7 C2 119.4(2) . .
C2 C7 C8 120.5(2) . .
C5 C6 C7 120.4(3) . .
C4 C5 C6 119.9(3) . .
C3 C4 C5 120.5(3) . .
C4 C3 C2 120.9(3) . .
C7 C2 S1 117.7(2) . .
C3 C2 S1 123.3(2) . .
C3 C2 C7 118.9(3) . .

loop_
_geom_bond_atom_site_label_1
_geom_bond_atom_site_label_2
_geom_bond_distance
_geom_bond_site_symmetry_2
Ag1 S2 2.5096(7) .
Ag1 O1 2.3518(19) .
Ag1 N2 2.379(2) 2_767
Ag1 N1 2.417(2) 2_767
S2 C17 1.786(3) .
S2 C18 1.814(3) .
S1 C2 1.763(3) .
S1 C1 1.796(3) .
O1 N3 1.267(3) .
O2 N3 1.246(3) .
O3 N3 1.241(3) .
N2 Ag1 2.379(2) 2_767
N2 C11 1.270(3) .
N2 C10 1.471(3) .
N1 Ag1 2.417(2) 2_767
N1 C9 1.462(3) .
N1 C8 1.271(3) .
C17 C16 1.389(4) .
C17 C12 1.405(3) .
C16 C15 1.388(4) .
C15 C14 1.385(4) .
C14 C13 1.387(4) .
C13 C12 1.396(4) .
C12 C11 1.476(3) .
C10 C9 1.518(3) .
C8 C7 1.478(4) .
C7 C6 1.399(4) .
C7 C2 1.414(4) .
C6 C5 1.388(4) .
C5 C4 1.386(4) .
C4 C3 1.375(4) .
C3 C2 1.396(4) .
